data_7030274
loop_
_publ_author_name
'Benjamin, Sophie L.'
'Levason, William'
'Pugh, David'
'Reid, Gillian'
'Zhang, Wenjian'

_publ_section_title
;
 Preparation and structures of coordination complexes of the very hard
 Lewis acids ZrF4 and HfF4.
;
_journal_issue 40
_journal_name_full 'Dalton transactions (Cambridge, England : 2003)'
_journal_page_first 12548
_journal_page_last 12557
_journal_paper_doi 10.1039/c2dt31501g
_journal_volume 41
_journal_year 2012
_chemical_formula_moiety 'C36 H30 F4 O2 P2 Zr, 2(C H2 Cl2)'
_chemical_formula_structural '((C18 H15 O P)2 (F4 Zr)) (C H2 Cl2)2'
_chemical_formula_sum 'C38 H34 Cl4 F4 O2 P2 Zr'
_chemical_formula_weight 893.61
_chemical_name_systematic
;
trans-tetrafluoro-bis(triphenylphosphine oxide)zirconium(IV)
dichloromethane solvate
;
_space_group_IT_number 14
_space_group_name_Hall '-P 2yn'
_symmetry_cell_setting monoclinic
_symmetry_space_group_name_Hall '-P 2yn'
_symmetry_space_group_name_H-M 'P 1 21/n 1'
_atom_sites_solution_hydrogens geom
_atom_sites_solution_primary direct
_atom_sites_solution_secondary difmap
_audit_creation_date 2012-01-26
_audit_creation_method 'SHELXL-97 + hand edit'
_cell_angle_alpha 90.00
_cell_angle_beta 95.77(2)
_cell_angle_gamma 90.00
_cell_formula_units_Z 2
_cell_length_a 8.900(3)
_cell_length_b 14.700(5)
_cell_length_c 14.547(5)
_cell_measurement_reflns_used 7491
_cell_measurement_temperature 100(2)
_cell_measurement_theta_max 27.4
_cell_measurement_theta_min 3.1
_cell_volume 1893.5(11)
_computing_cell_refinement 'CrystalClear-SM Expert 2.0 r7 (Rigaku, 2011)'
_computing_data_collection 'CrystalClear-SM Expert 2.0 r7 (Rigaku, 2011)'
_computing_data_reduction 'CrystalClear-SM Expert 2.0 r7 (Rigaku, 2011)'
_computing_structure_refinement 'SHELXL-97 (Sheldrick, 2008)'
_computing_structure_solution 'SHELXS-97 (Sheldrick, 1997)'
_diffrn_ambient_temperature 100(2)
_diffrn_detector 'CCD plate'
_diffrn_detector_area_resol_mean 28.5714
_diffrn_detector_type 'Rigaku HG Saturn724+ (2x2 bin mode)'
_diffrn_measured_fraction_theta_full 0.989
_diffrn_measured_fraction_theta_max 0.989
_diffrn_measurement_device 'Four-circle \k diffractometer'
_diffrn_measurement_device_type 'Rigaku AFC12 '
_diffrn_measurement_method 'Profile data from \w-scans'
_diffrn_radiation_collimation 'Confocal mirrors, VHF VariMax '
_diffrn_radiation_monochromator Confocal
_diffrn_radiation_type MoK\a
_diffrn_radiation_wavelength 0.71073
_diffrn_reflns_av_R_equivalents 0.1296
_diffrn_reflns_av_sigmaI/netI 0.3616
_diffrn_reflns_limit_h_max 11
_diffrn_reflns_limit_h_min -11
_diffrn_reflns_limit_k_max 19
_diffrn_reflns_limit_k_min -16
_diffrn_reflns_limit_l_max 18
_diffrn_reflns_limit_l_min -18
_diffrn_reflns_number 9830
_diffrn_reflns_theta_full 27.44
_diffrn_reflns_theta_max 27.44
_diffrn_reflns_theta_min 3.11
_diffrn_source 'Rotating anode X-ray tube'
_diffrn_source_type 'Rigaku FR-E+ Superbright'
_diffrn_standards_number 0
_exptl_absorpt_coefficient_mu 0.711
_exptl_absorpt_correction_T_max 1.000
_exptl_absorpt_correction_T_min 0.517
_exptl_absorpt_correction_type multi-scan
_exptl_absorpt_process_details
;
Jacobson, R. (1998). REQAB. Private communication to the
Rigaku Corporation, Tokyo, Japan.
;
_exptl_crystal_colour colourless
_exptl_crystal_density_diffrn 1.567
_exptl_crystal_density_method 'not measured'
_exptl_crystal_description block
_exptl_crystal_F_000 904
_exptl_crystal_size_max 0.04
_exptl_crystal_size_mid 0.04
_exptl_crystal_size_min 0.01
_refine_diff_density_max 0.650
_refine_diff_density_min -1.020
_refine_diff_density_rms 0.100
_refine_ls_extinction_method none
_refine_ls_goodness_of_fit_ref 0.548
_refine_ls_hydrogen_treatment constr
_refine_ls_matrix_type full
_refine_ls_number_parameters 232
_refine_ls_number_reflns 4270
_refine_ls_number_restraints 0
_refine_ls_restrained_S_all 0.548
_refine_ls_R_factor_all 0.1210
_refine_ls_R_factor_gt 0.0432
_refine_ls_shift/su_max 0.000
_refine_ls_shift/su_mean 0.000
_refine_ls_structure_factor_coef Fsqd
_refine_ls_weighting_details 'calc w=1/[\s^2^(Fo^2^)+(0.0000P)^2^+0.0000P] where P=(Fo^2^+2Fc^2^)/3'
_refine_ls_weighting_scheme calc
_refine_ls_wR_factor_gt 0.0745
_refine_ls_wR_factor_ref 0.0874
_reflns_number_gt 2025
_reflns_number_total 4270
_reflns_threshold_expression I>2\s(I)
_cod_data_source_file c2dt31501g.txt
_cod_data_source_block 12slbrwl4y
_cod_depositor_comments
;
The following automatic conversions were performed:

'_symmetry_cell_setting' value 'Monoclinic' changed to 'monoclinic'
according to
/usr/data/users/saulius/automatic-downloads/retrospective/RSC/lib/dictionaries/cif_core.dic
dictionary named 'cif_core.dic' version 2.4.2 from 2011-04-26.

Automatic conversion script
Id: cif_fix_values 2281 2013-09-26 08:29:07Z andrius 
;
_cod_original_sg_symbol_H-M 'P 21/n'
_cod_database_code 7030274

loop_
_symmetry_equiv_pos_as_xyz
'x, y, z'
'-x+1/2, y+1/2, -z+1/2'
'-x, -y, -z'
'x-1/2, -y-1/2, z-1/2'

loop_
_atom_site_label
_atom_site_type_symbol
_atom_site_fract_x
_atom_site_fract_y
_atom_site_fract_z
_atom_site_U_iso_or_equiv
_atom_site_adp_type
_atom_site_occupancy
_atom_site_symmetry_multiplicity
_atom_site_calc_flag
_atom_site_refinement_flags
Zr1 Zr 0.5000 0.5000 0.0000 0.01348(13) Uani 1 2 d S
F1 F 0.3534(2) 0.60027(13) 0.01172(12) 0.0219(5) Uani 1 1 d .
F2 F 0.3380(2) 0.42032(13) -0.05705(12) 0.0217(5) Uani 1 1 d .
P1 P 0.40166(11) 0.45200(7) 0.22510(6) 0.0151(2) Uani 1 1 d .
O1 O 0.4603(3) 0.44773(15) 0.13093(13) 0.0175(6) Uani 1 1 d .
C1 C 0.2013(4) 0.4687(2) 0.2153(2) 0.0162(8) Uani 1 1 d .
C2 C 0.1140(4) 0.4409(2) 0.1351(2) 0.0186(9) Uani 1 1 d .
H2 H 0.1612 0.4168 0.0847 0.022 Uiso 1 1 calc R
C3 C -0.0408(5) 0.4486(2) 0.1296(2) 0.0241(10) Uani 1 1 d .
H3 H -0.1006 0.4299 0.0751 0.029 Uiso 1 1 calc R
C4 C -0.1096(4) 0.4834(2) 0.2033(2) 0.0232(9) Uani 1 1 d .
H4 H -0.2166 0.4881 0.1993 0.028 Uiso 1 1 calc R
C5 C -0.0240(4) 0.5115(2) 0.2827(2) 0.0249(9) Uani 1 1 d .
H5 H -0.0719 0.5355 0.3328 0.030 Uiso 1 1 calc R
C6 C 0.1314(4) 0.5046(2) 0.2890(2) 0.0204(9) Uani 1 1 d .
H6 H 0.1906 0.5243 0.3433 0.025 Uiso 1 1 calc R
C7 C 0.4448(4) 0.3487(2) 0.2863(2) 0.0146(8) Uani 1 1 d .
C8 C 0.3381(4) 0.3045(2) 0.3344(2) 0.0160(8) Uani 1 1 d .
H8 H 0.2392 0.3290 0.3338 0.019 Uiso 1 1 calc R
C9 C 0.3756(4) 0.2251(2) 0.3832(2) 0.0199(9) Uani 1 1 d .
H9 H 0.3028 0.1949 0.4158 0.024 Uiso 1 1 calc R
C10 C 0.5191(5) 0.1907(3) 0.3838(2) 0.0210(9) Uani 1 1 d .
H10 H 0.5457 0.1373 0.4183 0.025 Uiso 1 1 calc R
C11 C 0.6255(5) 0.2322(2) 0.3353(2) 0.0255(10) Uani 1 1 d .
H11 H 0.7235 0.2065 0.3353 0.031 Uiso 1 1 calc R
C12 C 0.5890(4) 0.3117(2) 0.2864(2) 0.0229(9) Uani 1 1 d .
H12 H 0.6620 0.3408 0.2532 0.027 Uiso 1 1 calc R
C13 C 0.4903(4) 0.5443(2) 0.2902(2) 0.0158(8) Uani 1 1 d .
C14 C 0.5674(4) 0.5322(2) 0.3779(2) 0.0217(9) Uani 1 1 d .
H14 H 0.5727 0.4737 0.4058 0.026 Uiso 1 1 calc R
C15 C 0.6364(5) 0.6066(3) 0.4239(3) 0.0311(11) Uani 1 1 d .
H15 H 0.6893 0.5987 0.4833 0.037 Uiso 1 1 calc R
C16 C 0.6285(5) 0.6920(3) 0.3835(2) 0.0292(10) Uani 1 1 d .
H16 H 0.6752 0.7425 0.4156 0.035 Uiso 1 1 calc R
C17 C 0.5525(4) 0.7041(3) 0.2964(2) 0.0247(9) Uani 1 1 d .
H17 H 0.5474 0.7626 0.2686 0.030 Uiso 1 1 calc R
C18 C 0.4841(4) 0.6301(2) 0.2501(2) 0.0229(9) Uani 1 1 d .
H18 H 0.4323 0.6382 0.1903 0.027 Uiso 1 1 calc R
Cl1 Cl 0.25801(14) 0.21119(7) 0.08438(7) 0.0382(3) Uani 1 1 d .
Cl2 Cl 0.46551(13) 0.13730(8) -0.04017(7) 0.0425(3) Uani 1 1 d .
C19 C 0.4287(5) 0.2260(3) 0.0365(3) 0.0379(12) Uani 1 1 d .
H19A H 0.5120 0.2289 0.0869 0.046 Uiso 1 1 calc R
H19B H 0.4261 0.2846 0.0029 0.046 Uiso 1 1 calc R

loop_
_atom_site_aniso_label
_atom_site_aniso_U_11
_atom_site_aniso_U_22
_atom_site_aniso_U_33
_atom_site_aniso_U_23
_atom_site_aniso_U_13
_atom_site_aniso_U_12
Zr1 0.0137(3) 0.0145(3) 0.0127(2) -0.0004(2) 0.00357(16) -0.0002(3)
F1 0.0198(13) 0.0212(13) 0.0253(11) -0.0016(8) 0.0054(9) 0.0042(10)
F2 0.0232(14) 0.0177(13) 0.0240(11) -0.0011(8) 0.0020(9) -0.0032(10)
P1 0.0134(6) 0.0178(6) 0.0146(4) 0.0006(4) 0.0031(3) -0.0001(5)
O1 0.0250(17) 0.0171(15) 0.0110(11) 0.0046(9) 0.0050(10) -0.0001(12)
C1 0.019(2) 0.012(2) 0.0182(17) 0.0040(13) 0.0032(14) 0.0001(17)
C2 0.017(2) 0.017(2) 0.0207(18) 0.0037(14) 0.0008(14) 0.0016(18)
C3 0.024(3) 0.024(3) 0.023(2) 0.0022(16) -0.0027(16) -0.006(2)
C4 0.015(2) 0.020(3) 0.036(2) 0.0132(16) 0.0055(15) 0.0007(19)
C5 0.025(2) 0.021(3) 0.0302(19) 0.0045(16) 0.0129(15) 0.007(2)
C6 0.019(2) 0.025(2) 0.0164(16) 0.0029(16) 0.0016(13) 0.004(2)
C7 0.013(2) 0.016(2) 0.0152(17) 0.0005(13) 0.0034(13) -0.0023(18)
C8 0.011(2) 0.016(2) 0.0206(18) 0.0011(14) 0.0024(14) -0.0018(18)
C9 0.021(2) 0.020(2) 0.0199(18) 0.0015(14) 0.0051(15) -0.0050(19)
C10 0.029(3) 0.014(2) 0.0209(19) 0.0017(14) 0.0031(15) -0.002(2)
C11 0.023(3) 0.023(3) 0.031(2) 0.0015(16) 0.0045(17) 0.007(2)
C12 0.020(3) 0.023(3) 0.028(2) 0.0047(16) 0.0084(16) 0.002(2)
C13 0.009(2) 0.020(2) 0.0185(17) 0.0004(14) 0.0039(13) -0.0017(17)
C14 0.024(3) 0.020(2) 0.0215(19) -0.0007(14) 0.0038(15) -0.0032(18)
C15 0.030(3) 0.039(3) 0.024(2) -0.0079(18) -0.0015(17) -0.002(2)
C16 0.032(3) 0.023(3) 0.034(2) -0.0112(17) 0.0084(18) -0.008(2)
C17 0.025(3) 0.019(2) 0.031(2) -0.0037(16) 0.0121(16) -0.003(2)
C18 0.027(3) 0.021(3) 0.0206(19) -0.0024(15) 0.0054(15) -0.003(2)
Cl1 0.0400(8) 0.0344(8) 0.0435(6) 0.0073(5) 0.0207(5) 0.0034(6)
Cl2 0.0379(8) 0.0431(8) 0.0476(6) -0.0167(5) 0.0087(5) 0.0077(6)
C19 0.043(3) 0.029(3) 0.045(3) -0.0091(19) 0.019(2) -0.004(2)

loop_
_atom_type_symbol
_atom_type_description
_atom_type_scat_dispersion_real
_atom_type_scat_dispersion_imag
_atom_type_scat_source
C C 0.0033 0.0016 'International Tables Vol C Tables 4.2.6.8 and 6.1.1.4'
H H 0.0000 0.0000 'International Tables Vol C Tables 4.2.6.8 and 6.1.1.4'
O O 0.0106 0.0060 'International Tables Vol C Tables 4.2.6.8 and 6.1.1.4'
F F 0.0171 0.0103 'International Tables Vol C Tables 4.2.6.8 and 6.1.1.4'
P P 0.1023 0.0942 'International Tables Vol C Tables 4.2.6.8 and 6.1.1.4'
Zr Zr -2.9673 0.5597 'International Tables Vol C Tables 4.2.6.8 and 6.1.1.4'
Cl Cl 0.1484 0.1585 'International Tables Vol C Tables 4.2.6.8 and 6.1.1.4'

loop_
_geom_angle_atom_site_label_1
_geom_angle_atom_site_label_2
_geom_angle_atom_site_label_3
_geom_angle
_geom_angle_site_symmetry_1
_geom_angle_site_symmetry_3
F2 Zr1 F2 180.00(10) . 3_665
F2 Zr1 F1 88.96(8) . 3_665
F2 Zr1 F1 91.04(8) 3_665 3_665
F2 Zr1 F1 91.04(8) . .
F2 Zr1 F1 88.96(8) 3_665 .
F1 Zr1 F1 180.0 3_665 .
F2 Zr1 O1 91.03(8) . 3_665
F2 Zr1 O1 88.97(8) 3_665 3_665
F1 Zr1 O1 91.24(9) 3_665 3_665
F1 Zr1 O1 88.76(9) . 3_665
F2 Zr1 O1 88.97(8) . .
F2 Zr1 O1 91.03(8) 3_665 .
F1 Zr1 O1 88.76(9) 3_665 .
F1 Zr1 O1 91.24(9) . .
O1 Zr1 O1 180.00(11) 3_665 .
O1 P1 C7 109.85(15) . .
O1 P1 C1 111.38(14) . .
C7 P1 C1 108.57(17) . .
O1 P1 C13 109.63(15) . .
C7 P1 C13 108.68(15) . .
C1 P1 C13 108.67(16) . .
P1 O1 Zr1 154.47(15) . .
C2 C1 C6 119.9(3) . .
C2 C1 P1 119.5(3) . .
C6 C1 P1 120.5(3) . .
C3 C2 C1 119.6(3) . .
C3 C2 H2 120.2 . .
C1 C2 H2 120.2 . .
C2 C3 C4 120.2(3) . .
C2 C3 H3 119.9 . .
C4 C3 H3 119.9 . .
C5 C4 C3 120.5(4) . .
C5 C4 H4 119.8 . .
C3 C4 H4 119.8 . .
C6 C5 C4 120.0(3) . .
C6 C5 H5 120.0 . .
C4 C5 H5 120.0 . .
C5 C6 C1 119.8(3) . .
C5 C6 H6 120.1 . .
C1 C6 H6 120.1 . .
C12 C7 C8 119.4(3) . .
C12 C7 P1 119.0(3) . .
C8 C7 P1 121.6(3) . .
C9 C8 C7 120.4(3) . .
C9 C8 H8 119.8 . .
C7 C8 H8 119.8 . .
C10 C9 C8 119.2(4) . .
C10 C9 H9 120.4 . .
C8 C9 H9 120.4 . .
C9 C10 C11 121.4(4) . .
C9 C10 H10 119.3 . .
C11 C10 H10 119.3 . .
C10 C11 C12 119.7(4) . .
C10 C11 H11 120.1 . .
C12 C11 H11 120.1 . .
C11 C12 C7 119.8(4) . .
C11 C12 H12 120.1 . .
C7 C12 H12 120.1 . .
C18 C13 C14 119.7(3) . .
C18 C13 P1 118.0(2) . .
C14 C13 P1 122.3(3) . .
C15 C14 C13 119.3(3) . .
C15 C14 H14 120.3 . .
C13 C14 H14 120.3 . .
C16 C15 C14 120.5(3) . .
C16 C15 H15 119.7 . .
C14 C15 H15 119.7 . .
C15 C16 C17 120.2(3) . .
C15 C16 H16 119.9 . .
C17 C16 H16 119.9 . .
C16 C17 C18 119.6(3) . .
C16 C17 H17 120.2 . .
C18 C17 H17 120.2 . .
C13 C18 C17 120.7(3) . .
C13 C18 H18 119.6 . .
C17 C18 H18 119.6 . .
Cl1 C19 Cl2 112.6(2) . .
Cl1 C19 H19A 109.1 . .
Cl2 C19 H19A 109.1 . .
Cl1 C19 H19B 109.1 . .
Cl2 C19 H19B 109.1 . .
H19A C19 H19B 107.8 . .

loop_
_geom_bond_atom_site_label_1
_geom_bond_atom_site_label_2
_geom_bond_distance
_geom_bond_site_symmetry_2
Zr1 F2 1.9742(19) .
Zr1 F2 1.9742(19) 3_665
Zr1 F1 1.987(2) 3_665
Zr1 F1 1.987(2) .
Zr1 O1 2.116(2) 3_665
Zr1 O1 2.116(2) .
P1 O1 1.516(2) .
P1 C7 1.783(3) .
P1 C1 1.791(4) .
P1 C13 1.792(3) .
C1 C2 1.396(4) .
C1 C6 1.396(5) .
C2 C3 1.377(5) .
C2 H2 0.9500 .
C3 C4 1.385(5) .
C3 H3 0.9500 .
C4 C5 1.381(4) .
C4 H4 0.9500 .
C5 C6 1.380(5) .
C5 H5 0.9500 .
C6 H6 0.9500 .
C7 C12 1.393(5) .
C7 C8 1.394(5) .
C8 C9 1.390(4) .
C8 H8 0.9500 .
C9 C10 1.373(5) .
C9 H9 0.9500 .
C10 C11 1.378(5) .
C10 H10 0.9500 .
C11 C12 1.390(5) .
C11 H11 0.9500 .
C12 H12 0.9500 .
C13 C18 1.388(4) .
C13 C14 1.398(4) .
C14 C15 1.393(4) .
C14 H14 0.9500 .
C15 C16 1.385(5) .
C15 H15 0.9500 .
C16 C17 1.385(5) .
C16 H16 0.9500 .
C17 C18 1.388(4) .
C17 H17 0.9500 .
C18 H18 0.9500 .
Cl1 C19 1.747(5) .
Cl2 C19 1.767(4) .
C19 H19A 0.9900 .
C19 H19B 0.9900 .
